data_4129655
loop_
_publ_author_name
'Streuff, Jan'
'Feurer, Markus'
'Frey, Georg'
'Steffani, Alberto'
'Kacprzak, Sylwia'
'Weweler, Jens'
'Leijendekker, Leonardus H.'
'Kratzert, Daniel'
'Plattner, Dietmar A.'

_publ_section_title
;
 Mechanism of the Ti(III)-Catalyzed Acyloin-Type Umpolung: A
 Catalyst-Controlled Radical Reaction.
;
_journal_issue 45
_journal_name_full 'Journal of the American Chemical Society'
_journal_page_first 14396
_journal_page_last 14405
_journal_paper_doi 10.1021/jacs.5b09223
_journal_volume 137
_journal_year 2015
_chemical_formula_moiety 'C6 H15 Cl3 N Zn, C26 H24 N2 Ti, C7 H8'
_chemical_formula_sum 'C39 H47 Cl3 N3 Ti Zn'
_chemical_formula_weight 777.41
_space_group_crystal_system triclinic
_space_group_IT_number 2
_space_group_name_Hall '-P 1'
_space_group_name_H-M_alt 'P -1'
_atom_sites_solution_hydrogens geom
_atom_sites_solution_primary direct
_audit_creation_date 2014-10-13
_audit_creation_method
;
Olex2 1.2
(compiled 2014.09.19 svn.r3010 for OlexSys, GUI svn.r4874)
;
_cell_angle_alpha 105.894(2)
_cell_angle_beta 102.502(2)
_cell_angle_gamma 104.711(2)
_cell_formula_units_Z 2
_cell_length_a 11.1136(5)
_cell_length_b 13.0349(6)
_cell_length_c 15.1054(7)
_cell_measurement_reflns_used 9870
_cell_measurement_temperature 100
_cell_measurement_theta_max 27.477
_cell_measurement_theta_min 2.62
_cell_volume 1936.99(16)
_computing_cell_refinement 'SAINT v8.34A (Bruker, 2013)'
_computing_data_reduction 'SAINT v8.34A (Bruker, 2013)'
_computing_molecular_graphics 'Olex2 (Dolomanov et al., 2009)'
_computing_publication_material 'Olex2 (Dolomanov et al., 2009)'
_computing_structure_refinement 'XL (Sheldrick, 2008)'
_computing_structure_solution 'ShelXT (Sheldrick, 2008)'
_diffrn_ambient_temperature 100.00
_diffrn_detector 'Bruker APEX2 area detector'
_diffrn_detector_area_resol_mean 7.9
_diffrn_detector_type 'CCD area detector'
_diffrn_measured_fraction_theta_full 1.000
_diffrn_measured_fraction_theta_max 0.997
_diffrn_measurement_device 'three-circle diffractometer'
_diffrn_measurement_device_type 'Bruker SMART APEX2 area detector'
_diffrn_measurement_method '\w and \f scans'
_diffrn_radiation_monochromator 'mirror optics'
_diffrn_radiation_probe x-ray
_diffrn_radiation_type MoK\a
_diffrn_radiation_wavelength 0.71073
_diffrn_reflns_av_R_equivalents 0.0298
_diffrn_reflns_av_unetI/netI 0.0241
_diffrn_reflns_Laue_measured_fraction_full 1.000
_diffrn_reflns_Laue_measured_fraction_max 0.997
_diffrn_reflns_limit_h_max 14
_diffrn_reflns_limit_h_min -13
_diffrn_reflns_limit_k_max 16
_diffrn_reflns_limit_k_min -16
_diffrn_reflns_limit_l_max 19
_diffrn_reflns_limit_l_min -19
_diffrn_reflns_number 51179
_diffrn_reflns_point_group_measured_fraction_full 1.000
_diffrn_reflns_point_group_measured_fraction_max 0.997
_diffrn_reflns_theta_full 25.242
_diffrn_reflns_theta_max 27.601
_diffrn_reflns_theta_min 1.473
_diffrn_source 'microfocus sealed X-ray tube'
_diffrn_source_type 'Incoatec I\ms'
_diffrn_standards_number 0
_exptl_absorpt_coefficient_mu 1.063
_exptl_absorpt_correction_T_max 0.7456
_exptl_absorpt_correction_T_min 0.6789
_exptl_absorpt_correction_type multi-scan
_exptl_absorpt_process_details
;
SADABS-2014/3 (Bruker,2014) was used for absorption correction.
wR2(int) was 0.0635 before and 0.0445 after correction.
The Ratio of minimum to maximum transmission is 0.9105.
The \l/2 correction factor is Not present.
;
_exptl_crystal_colour brown
_exptl_crystal_colour_primary brown
_exptl_crystal_density_diffrn 1.333
_exptl_crystal_description block
_exptl_crystal_F_000 810
_exptl_crystal_size_max 0.2
_exptl_crystal_size_mid 0.15
_exptl_crystal_size_min 0.14
_refine_diff_density_max 0.644
_refine_diff_density_min -0.412
_refine_diff_density_rms 0.054
_refine_ls_extinction_method none
_refine_ls_goodness_of_fit_ref 1.047
_refine_ls_hydrogen_treatment constr
_refine_ls_matrix_type full
_refine_ls_number_parameters 557
_refine_ls_number_reflns 8972
_refine_ls_number_restraints 567
_refine_ls_restrained_S_all 1.061
_refine_ls_R_factor_all 0.0383
_refine_ls_R_factor_gt 0.0303
_refine_ls_shift/su_max 0.001
_refine_ls_shift/su_mean 0.000
_refine_ls_structure_factor_coef Fsqd
_refine_ls_weighting_details 'w=1/[\s^2^(Fo^2^)+(0.0307P)^2^+1.1034P] where P=(Fo^2^+2Fc^2^)/3'
_refine_ls_weighting_scheme calc
_refine_ls_wR_factor_gt 0.0702
_refine_ls_wR_factor_ref 0.0736
_reflns_Friedel_coverage 0.000
_reflns_number_gt 7681
_reflns_number_total 8972
_reflns_threshold_expression 'I > 2\s(I)'
_cod_data_source_file ja5b09223_si_002.cif
_cod_data_source_block p-1_a
_cod_original_cell_volume 1936.98(16)
_cod_database_code 4129655
_shelx_space_group_comment
;
The symmetry employed for this shelxl refinement is uniquely defined
by the following loop, which should always be used as a source of
symmetry information in preference to the above space-group names.
They are only intended as comments.
;
_shelx_estimated_absorpt_t_max 0.865
_shelx_estimated_absorpt_t_min 0.816
_olex2_refinement_description
;
1. Fixed Uiso
 At 1.2 times of:
  All C(H) groups, All C(H,H) groups
 At 1.5 times of:
  All C(H,H,H) groups
2. Restrained distances
 C1_1-C2_1
 C1_2-C2_2
 C1_3-C2_3
 1.509 with sigma of 0.011
 C2_1-C3_1
 C2_2-C3_2
 C2_3-C3_3
 1.385 with sigma of 0.012
 C2_1-C7_1
 C2_2-C7_2
 C2_3-C7_3
 1.385 with sigma of 0.012
 C3_1-C4_1
 C3_2-C4_2
 C3_3-C4_3
 1.384 with sigma of 0.01
 C4_1-C5_1
 C4_2-C5_2
 C4_3-C5_3
 1.379 with sigma of 0.015
 C5_1-C6_1
 C5_2-C6_2
 C5_3-C6_3
 1.379 with sigma of 0.015
 C6_1-C7_1
 C6_2-C7_2
 C6_3-C7_3
 1.384 with sigma of 0.01
 C1_1-C3_1
 C1_2-C3_2
 C1_3-C3_3
 2.52 with sigma of 0.017
 C1_1-C7_1
 C1_2-C7_2
 C1_3-C7_3
 2.52 with sigma of 0.017
 C3_1-C7_1
 C3_2-C7_2
 C3_3-C7_3
 2.374 with sigma of 0.018
 C2_1-C4_1
 C2_2-C4_2
 C2_3-C4_3
 2.41 with sigma of 0.019
 C3_1-C5_1
 C3_2-C5_2
 C3_3-C5_3
 2.396 with sigma of 0.019
 C4_1-C6_1
 C4_2-C6_2
 C4_3-C6_3
 2.386 with sigma of 0.022
 C5_1-C7_1
 C5_2-C7_2
 C5_3-C7_3
 2.396 with sigma of 0.019
 C2_1-C6_1
 C2_2-C6_2
 C2_3-C6_3
 2.41 with sigma of 0.019
3. Restrained planarity
 C1_1, C2_1, C3_1, C4_1, C5_1, C6_1, C7_1
 C1_2, C2_2, C3_2, C4_2, C5_2, C6_2, C7_2
 C1_3, C2_3, C3_3, C4_3, C5_3, C6_3, C7_3
 with sigma of 0.1
4. Rigid bond restraints
 C1_1, C2_1, C3_1, C4_1, C5_1, C6_1, C7_1
 C1_2, C2_2, C3_2, C4_2, C5_2, C6_2, C7_2
 C1_3, C2_3, C3_3, C4_3, C5_3, C6_3, C7_3
 with sigma for 1-2 distances of 0.01 and sigma for 1-3 distances of 0.01
5. Uiso/Uaniso restraints and constraints
C1 \\sim C2 \\sim C3 \\sim C4 \\sim C5 \\sim C6 \\sim C7 \\sim C8 \\sim C9
\\sim C10: within 1.7A with sigma of 0.04 and sigma for terminal atoms of 0.08
C1_1 \\sim C2_1 \\sim C3_1 \\sim C4_1 \\sim C5_1 \\sim C6_1 \\sim C7_1 \\sim
C1_2 \\sim C2_2 \\sim C3_2 \\sim C4_2 \\sim C5_2 \\sim C6_2 \\sim C7_2 \\sim
C1_3 \\sim C2_3 \\sim C3_3 \\sim C4_3 \\sim C5_3 \\sim C6_3 \\sim C7_3: within
1.7A with sigma of 0.01 and sigma for terminal atoms of 0.02
Uanis(C1_2) \\sim Ueq, Uanis(C2_2) \\sim Ueq, Uanis(C3_2) \\sim Ueq,
Uanis(C4_2) \\sim Ueq, Uanis(C5_2) \\sim Ueq, Uanis(C6_2) \\sim Ueq,
Uanis(C7_2) \\sim Ueq: with sigma of 0.01 and sigma for terminal atoms of 0.02
Uanis(C1_3) \\sim Ueq, Uanis(C2_3) \\sim Ueq, Uanis(C3_3) \\sim Ueq,
Uanis(C4_3) \\sim Ueq, Uanis(C5_3) \\sim Ueq, Uanis(C6_3) \\sim Ueq,
Uanis(C7_3) \\sim Ueq: with sigma of 0.02 and sigma for terminal atoms of 0.04
6. Rigid body (RIGU) restrains
 C1, C2, C3, C4, C5, C6, C7, C8, C9, C10
 with sigma for 1-2 distances of 0.004 and sigma for 1-3 distances of 0.004
 C1_1, C2_1, C3_1, C4_1, C5_1, C6_1, C7_1
 C1_2, C2_2, C3_2, C4_2, C5_2, C6_2, C7_2
 C1_3, C2_3, C3_3, C4_3, C5_3, C6_3, C7_3
 with sigma for 1-2 distances of 0.004 and sigma for 1-3 distances of 0.004
7. Others
 Sof(C1)=Sof(H1A)=Sof(H1B)=Sof(H1C)=Sof(C2)=Sof(C3)=Sof(H3)=Sof(C4)=Sof(H4)=
 Sof(C5)=Sof(H5)=Sof(C6)=Sof(H6)=Sof(C7)=Sof(H7)=0.5*(1-FVAR(2))
 Sof(C1)=Sof(H1A)=Sof(H1B)=Sof(H1C)=Sof(C2)=Sof(C3)=Sof(H3)=Sof(C4)=Sof(H4)=
 Sof(C5)=Sof(H5)=Sof(C6)=Sof(H6)=Sof(C7)=Sof(H7)=0.5*FVAR(2)
 Fixed Sof: C1(0.5) H1A(0.5) H1B(0.5) H1C(0.5) C2(0.5) C3(0.5) H3(0.5) C4(0.5)
 H4(0.5) C5(0.5) H5(0.5) C6(0.5) H6(0.5) C7(0.5) H7(0.5)
8.a Ternary CH refined with riding coordinates:
 C1(H1), C2(H2), C3(H3), C4(H4), C5(H5), C6(H6), C7(H7), C8(H8), C9(H9),
 C10(H10)
8.b Secondary CH2 refined with riding coordinates:
 C12(H12A,H12B), C20(H20A,H20B), C27(H27A,H27B), C29(H29A,H29B), C31(H31A,H31B)
8.c Aromatic/amide H refined with riding coordinates:
 C14(H14), C15(H15), C16(H16), C17(H17), C18(H18), C22(H22), C23(H23),
 C24(H24), C25(H25), C26(H26), C3(H3), C4(H4), C5(H5), C6(H6), C7(H7), C3(H3),
 C4(H4), C5(H5), C6(H6), C7(H7), C3(H3), C4(H4), C5(H5), C6(H6), C7(H7)
8.d Idealised Me refined as rotating group:
 C28(H28A,H28B,H28C), C30(H30A,H30B,H30C), C32(H32A,H32B,H32C), C1(H1A,H1B,
 H1C), C1(H1A,H1B,H1C), C1(H1A,H1B,H1C)
;
_shelx_shelxl_version_number 2014/7
_olex2_submission_original_sample_id OCmf_547
_olex2_submission_special_instructions 'No special instructions were received'

loop_
_space_group_symop_operation_xyz
'x, y, z'
'-x, -y, -z'

loop_
_atom_site_label
_atom_site_type_symbol
_atom_site_fract_x
_atom_site_fract_y
_atom_site_fract_z
_atom_site_U_iso_or_equiv
_atom_site_adp_type
_atom_site_occupancy
_atom_site_site_symmetry_order
_atom_site_calc_flag
_atom_site_refinement_flags_posn
_atom_site_refinement_flags_adp
_atom_site_refinement_flags_occupancy
_atom_site_disorder_assembly
_atom_site_disorder_group
Zn1 Zn 0.75264(2) 0.27587(2) 0.22308(2) 0.02070(6) Uani 1 1 d . . . . .
Ti1 Ti 0.32858(3) 0.59618(2) 0.14259(2) 0.01732(7) Uani 1 1 d . . . . .
Cl1 Cl 0.91870(4) 0.33568(4) 0.16531(3) 0.02645(10) Uani 1 1 d . . . . .
Cl2 Cl 0.82023(5) 0.35143(4) 0.38650(3) 0.03021(11) Uani 1 1 d . . . . .
Cl3 Cl 0.57895(4) 0.32259(4) 0.16304(3) 0.02719(10) Uani 1 1 d . . . . .
N1 N 0.22252(14) 0.59118(12) 0.24717(10) 0.0240(3) Uani 1 1 d . . . . .
N2 N 0.47468(14) 0.57001(12) 0.24555(10) 0.0223(3) Uani 1 1 d . . . . .
N3 N 0.69188(15) 0.09826(12) 0.18067(10) 0.0234(3) Uani 1 1 d . . . . .
C1 C 0.2234(2) 0.40111(16) 0.08420(13) 0.0364(5) Uani 1 1 d . . . . .
H1 H 0.2043 0.3536 0.1247 0.044 Uiso 1 1 calc R . . . .
C2 C 0.3301(2) 0.41711(17) 0.04969(14) 0.0387(5) Uani 1 1 d . . . . .
H2 H 0.4022 0.3852 0.0627 0.046 Uiso 1 1 calc R . . . .
C3 C 0.3134(2) 0.47656(17) -0.01255(14) 0.0351(5) Uani 1 1 d . . . . .
H3 H 0.3713 0.4949 -0.0523 0.042 Uiso 1 1 calc R . . . .
C4 C 0.1948(2) 0.49553(17) -0.01779(13) 0.0366(5) Uani 1 1 d . . . . .
H4 H 0.1523 0.5287 -0.0629 0.044 Uiso 1 1 calc R . . . .
C5 C 0.13855(18) 0.44866(18) 0.04172(14) 0.0367(5) Uani 1 1 d . . . . .
H5 H 0.0482 0.4405 0.0458 0.044 Uiso 1 1 calc R . . . .
C6 C 0.4586(3) 0.78420(18) 0.23923(16) 0.0545(7) Uani 1 1 d . . . . .
H6 H 0.5112 0.8099 0.3088 0.065 Uiso 1 1 calc R . . . .
C7 C 0.5038(2) 0.75210(18) 0.16207(19) 0.0472(6) Uani 1 1 d . . . . .
H7 H 0.5951 0.7529 0.1661 0.057 Uiso 1 1 calc R . . . .
C8 C 0.4079(3) 0.73458(16) 0.07954(15) 0.0424(5) Uani 1 1 d . . . . .
H8 H 0.4177 0.7201 0.0134 0.051 Uiso 1 1 calc R . . . .
C9 C 0.3014(2) 0.75528(18) 0.1057(2) 0.0507(6) Uani 1 1 d . . . . .
H9 H 0.2212 0.7575 0.0620 0.061 Uiso 1 1 calc R . . . .
C10 C 0.3359(3) 0.78804(19) 0.2066(2) 0.0604(8) Uani 1 1 d . . . . .
H10 H 0.2833 0.8157 0.2477 0.072 Uiso 1 1 calc R . . . .
C11 C 0.16045(17) 0.59134(14) 0.29847(12) 0.0227(3) Uani 1 1 d . . . . .
C12 C 0.07848(17) 0.59497(14) 0.36240(12) 0.0222(3) Uani 1 1 d . . . . .
H12A H 0.1340 0.6169 0.4299 0.027 Uiso 1 1 calc R . . . .
H12B H 0.0144 0.5186 0.3443 0.027 Uiso 1 1 calc R . . . .
C13 C 0.00591(16) 0.67856(15) 0.35644(12) 0.0218(3) Uani 1 1 d . . . . .
C14 C -0.0531(2) 0.68431(19) 0.26796(14) 0.0361(5) Uani 1 1 d . . . . .
H14 H -0.0457 0.6376 0.2103 0.043 Uiso 1 1 calc R . . . .
C15 C -0.1229(2) 0.7578(2) 0.26326(16) 0.0459(6) Uani 1 1 d . . . . .
H15 H -0.1629 0.7613 0.2023 0.055 Uiso 1 1 calc R . . . .
C16 C -0.1347(2) 0.82591(19) 0.34607(17) 0.0405(5) Uani 1 1 d . . . . .
H16 H -0.1831 0.8759 0.3424 0.049 Uiso 1 1 calc R . . . .
C17 C -0.0757(2) 0.82112(17) 0.43480(15) 0.0339(4) Uani 1 1 d . . . . .
H17 H -0.0835 0.8681 0.4922 0.041 Uiso 1 1 calc R . . . .
C18 C -0.00548(18) 0.74808(15) 0.43998(13) 0.0264(4) Uani 1 1 d . . . . .
H18 H 0.0352 0.7454 0.5011 0.032 Uiso 1 1 calc R . . . .
C19 C 0.55685(17) 0.56250(14) 0.30054(12) 0.0216(3) Uani 1 1 d . . . . .
C20 C 0.66334(17) 0.55698(15) 0.37277(11) 0.0232(4) Uani 1 1 d . . . . .
H20A H 0.7476 0.6009 0.3687 0.028 Uiso 1 1 calc R . . . .
H20B H 0.6600 0.4773 0.3576 0.028 Uiso 1 1 calc R . . . .
C21 C 0.65881(16) 0.60233(14) 0.47550(11) 0.0206(3) Uani 1 1 d . . . . .
C22 C 0.55342(18) 0.63078(15) 0.49652(12) 0.0249(4) Uani 1 1 d . . . . .
H22 H 0.4824 0.6258 0.4456 0.030 Uiso 1 1 calc R . . . .
C23 C 0.55091(19) 0.66638(15) 0.59129(13) 0.0288(4) Uani 1 1 d . . . . .
H23 H 0.4781 0.6852 0.6049 0.035 Uiso 1 1 calc R . . . .
C24 C 0.6542(2) 0.67452(15) 0.66596(13) 0.0298(4) Uani 1 1 d . . . . .
H24 H 0.6524 0.6988 0.7308 0.036 Uiso 1 1 calc R . . . .
C25 C 0.76045(18) 0.64703(15) 0.64564(12) 0.0281(4) Uani 1 1 d . . . . .
H25 H 0.8317 0.6530 0.6968 0.034 Uiso 1 1 calc R . . . .
C26 C 0.76298(17) 0.61089(14) 0.55095(12) 0.0230(3) Uani 1 1 d . . . . .
H26 H 0.8358 0.5919 0.5375 0.028 Uiso 1 1 calc R . . . .
C27 C 0.54720(19) 0.05133(15) 0.15884(14) 0.0301(4) Uani 1 1 d . . . . .
H27A H 0.5200 -0.0323 0.1338 0.036 Uiso 1 1 calc R . . . .
H27B H 0.5047 0.0750 0.1069 0.036 Uiso 1 1 calc R . . . .
C28 C 0.4978(3) 0.08742(19) 0.24422(17) 0.0488(6) Uani 1 1 d . . . . .
H28A H 0.4021 0.0637 0.2218 0.073 Uiso 1 1 calc GR . . . .
H28B H 0.5340 0.1699 0.2753 0.073 Uiso 1 1 calc GR . . . .
H28C H 0.5252 0.0520 0.2909 0.073 Uiso 1 1 calc GR . . . .
C29 C 0.7584(2) 0.06298(16) 0.25799(14) 0.0401(5) Uani 1 1 d . . . . .
H29A H 0.7221 -0.0203 0.2385 0.048 Uiso 1 1 calc R . . . .
H29B H 0.7386 0.0964 0.3181 0.048 Uiso 1 1 calc R . . . .
C30 C 0.9047(2) 0.09750(19) 0.27912(18) 0.0537(7) Uani 1 1 d . . . . .
H30A H 0.9254 0.0570 0.2226 0.081 Uiso 1 1 calc GR . . . .
H30B H 0.9428 0.0787 0.3349 0.081 Uiso 1 1 calc GR . . . .
H30C H 0.9409 0.1792 0.2936 0.081 Uiso 1 1 calc GR . . . .
C31 C 0.72501(18) 0.05688(15) 0.08923(13) 0.0268(4) Uani 1 1 d . . . . .
H31A H 0.8188 0.0970 0.1015 0.032 Uiso 1 1 calc R . . . .
H31B H 0.6744 0.0789 0.0395 0.032 Uiso 1 1 calc R . . . .
C32 C 0.6999(2) -0.06978(16) 0.04736(15) 0.0344(4) Uani 1 1 d . . . . .
H32A H 0.6078 -0.1112 0.0357 0.052 Uiso 1 1 calc GR . . . .
H32B H 0.7552 -0.0922 0.0932 0.052 Uiso 1 1 calc GR . . . .
H32C H 0.7206 -0.0874 -0.0138 0.052 Uiso 1 1 calc GR . . . .
C1_1 C 0.6975(8) 0.0316(11) 0.5291(9) 0.090(4) Uani 0.5 1 d D U P A -1
H1A_1 H 0.7219 -0.0177 0.5632 0.136 Uiso 0.5 1 calc GR . P A -1
H1B_1 H 0.7457 0.1108 0.5697 0.136 Uiso 0.5 1 calc GR . P A -1
H1C_1 H 0.7191 0.0151 0.4683 0.136 Uiso 0.5 1 calc GR . P A -1
C2_1 C 0.5544(4) 0.0110(4) 0.5079(3) 0.0469(10) Uani 0.5 1 d D U P A -1
C3_1 C 0.4976(7) 0.0865(9) 0.4842(10) 0.0482(17) Uani 0.5 1 d D U P A -1
H3_1 H 0.5514 0.1539 0.4808 0.058 Uiso 0.5 1 calc R . P A -1
C4_1 C 0.3652(5) 0.0669(4) 0.4651(4) 0.0543(12) Uani 0.5 1 d D U P A -1
H4_1 H 0.3284 0.1203 0.4493 0.065 Uiso 0.5 1 calc R . P A -1
C5_1 C 0.2864(8) -0.0316(6) 0.4692(7) 0.0451(17) Uani 0.5 1 d D U P A -1
H5_1 H 0.1950 -0.0458 0.4568 0.054 Uiso 0.5 1 calc R . P A -1
C6_1 C 0.3398(5) -0.1078(4) 0.4910(3) 0.0433(10) Uani 0.5 1 d D U P A -1
H6_1 H 0.2849 -0.1755 0.4932 0.052 Uiso 0.5 1 calc R . P A -1
C7_1 C 0.4720(6) -0.0888(8) 0.5101(10) 0.0428(15) Uani 0.5 1 d D U P A -1
H7_1 H 0.5074 -0.1434 0.5248 0.051 Uiso 0.5 1 calc R . P A -1
C1_2 C 0.118(2) -0.0203(18) 0.1687(12) 0.051(5) Uani 0.130(4) 1 d D U P B -1
H1A_2 H 0.1419 0.0514 0.2220 0.076 Uiso 0.130(4) 1 calc GR . P B -1
H1B_2 H 0.1963 -0.0398 0.1645 0.076 Uiso 0.130(4) 1 calc GR . P B -1
H1C_2 H 0.0566 -0.0802 0.1805 0.076 Uiso 0.130(4) 1 calc GR . P B -1
C2_2 C 0.0531(16) -0.0085(15) 0.0744(10) 0.036(4) Uani 0.130(4) 1 d D U P B -1
C3_2 C -0.004(3) -0.1010(17) -0.0108(11) 0.037(4) Uani 0.130(4) 1 d D U P B -1
H3_2 H -0.0031 -0.1733 -0.0098 0.044 Uiso 0.130(4) 1 calc R . P B -1
C4_2 C -0.063(4) -0.0910(19) -0.0974(14) 0.040(5) Uani 0.130(4) 1 d D U P B -1
H4_2 H -0.0960 -0.1550 -0.1554 0.048 Uiso 0.130(4) 1 calc R . P B -1
C5_2 C -0.072(2) 0.0121(18) -0.0997(12) 0.038(4) Uani 0.130(4) 1 d D U P B -1
H5_2 H -0.1205 0.0180 -0.1571 0.046 Uiso 0.130(4) 1 calc R . P B -1
C6_2 C -0.010(3) 0.1065(17) -0.0164(13) 0.035(4) Uani 0.130(4) 1 d D U P B -1
H6_2 H -0.0062 0.1794 -0.0185 0.042 Uiso 0.130(4) 1 calc R . P B -1
C7_2 C 0.047(3) 0.0952(16) 0.0699(13) 0.035(4) Uani 0.130(4) 1 d D U P B -1
H7_2 H 0.0828 0.1599 0.1273 0.041 Uiso 0.130(4) 1 calc R . P B -1
C1_3 C -0.0583(10) 0.0844(9) -0.0601(8) 0.072(3) Uani 0.370(4) 1 d D U P B -2
H1A_3 H 0.0132 0.1309 -0.0752 0.108 Uiso 0.370(4) 1 calc GR . P B -2
H1B_3 H -0.1047 0.1320 -0.0305 0.108 Uiso 0.370(4) 1 calc GR . P B -2
H1C_3 H -0.1191 0.0246 -0.1197 0.108 Uiso 0.370(4) 1 calc GR . P B -2
C2_3 C -0.0035(7) 0.0319(5) 0.0092(5) 0.055(2) Uani 0.370(4) 1 d D U P B -2
C3_3 C -0.0276(11) -0.0844(6) -0.0203(7) 0.056(2) Uani 0.370(4) 1 d D U P B -2
H3_3 H -0.0785 -0.1316 -0.0847 0.067 Uiso 0.370(4) 1 calc R . P B -2
C4_3 C 0.0233(9) -0.1310(6) 0.0450(7) 0.057(2) Uani 0.370(4) 1 d D U P B -2
H4_3 H 0.0077 -0.2101 0.0252 0.069 Uiso 0.370(4) 1 calc R . P B -2
C5_3 C 0.0970(7) -0.0619(6) 0.1393(6) 0.057(2) Uani 0.370(4) 1 d D U P B -2
H5_3 H 0.1311 -0.0944 0.1839 0.068 Uiso 0.370(4) 1 calc R . P B -2
C6_3 C 0.1213(6) 0.0534(5) 0.1690(5) 0.0582(19) Uani 0.370(4) 1 d D U P B -2
H6_3 H 0.1710 0.1004 0.2337 0.070 Uiso 0.370(4) 1 calc R . P B -2
C7_3 C 0.0725(16) 0.0992(7) 0.1034(6) 0.057(2) Uani 0.370(4) 1 d D U P B -2
H7_3 H 0.0912 0.1788 0.1230 0.069 Uiso 0.370(4) 1 calc R . P B -2

loop_
_atom_site_aniso_label
_atom_site_aniso_U_11
_atom_site_aniso_U_22
_atom_site_aniso_U_33
_atom_site_aniso_U_23
_atom_site_aniso_U_13
_atom_site_aniso_U_12
Zn1 0.02789(11) 0.01740(10) 0.01340(9) 0.00567(7) 0.00101(7) 0.00611(8)
Ti1 0.01965(15) 0.01943(15) 0.01522(13) 0.00919(11) 0.00535(11) 0.00697(11)
Cl1 0.0268(2) 0.0241(2) 0.0234(2) 0.00911(16) 0.00337(16) 0.00310(17)
Cl2 0.0471(3) 0.0275(2) 0.01301(18) 0.00607(16) 0.00100(17) 0.0154(2)
Cl3 0.0333(2) 0.0274(2) 0.01933(19) 0.00535(16) 0.00303(17) 0.01485(18)
N1 0.0269(8) 0.0263(8) 0.0211(7) 0.0106(6) 0.0086(6) 0.0092(6)
N2 0.0237(7) 0.0227(7) 0.0182(7) 0.0076(6) 0.0035(6) 0.0057(6)
N3 0.0299(8) 0.0182(7) 0.0187(7) 0.0062(5) 0.0021(6) 0.0072(6)
C1 0.0554(13) 0.0199(9) 0.0225(9) 0.0094(7) 0.0024(9) -0.0003(9)
C2 0.0325(11) 0.0350(11) 0.0310(10) -0.0082(8) -0.0101(8) 0.0205(9)
C3 0.0359(11) 0.0329(10) 0.0249(9) -0.0015(8) 0.0163(8) -0.0007(8)
C4 0.0519(13) 0.0339(11) 0.0174(8) 0.0058(7) -0.0067(8) 0.0216(9)
C5 0.0169(9) 0.0473(12) 0.0289(10) -0.0020(9) 0.0036(7) 0.0025(8)
C6 0.096(2) 0.0193(10) 0.0308(11) 0.0091(8) 0.0029(12) 0.0047(11)
C7 0.0343(11) 0.0299(11) 0.0741(16) 0.0276(11) 0.0114(11) -0.0002(9)
C8 0.0772(16) 0.0212(9) 0.0328(10) 0.0155(8) 0.0274(11) 0.0076(10)
C9 0.0449(13) 0.0290(11) 0.0773(17) 0.0327(11) 0.0003(12) 0.0112(10)
C10 0.106(2) 0.0261(11) 0.0850(19) 0.0295(12) 0.0720(18) 0.0335(13)
C11 0.0252(9) 0.0217(8) 0.0182(8) 0.0069(6) 0.0039(7) 0.0053(7)
C12 0.0246(9) 0.0241(9) 0.0167(7) 0.0074(6) 0.0072(7) 0.0051(7)
C13 0.0184(8) 0.0253(9) 0.0198(8) 0.0102(7) 0.0043(6) 0.0030(7)
C14 0.0346(11) 0.0550(13) 0.0208(9) 0.0149(9) 0.0072(8) 0.0178(10)
C15 0.0427(13) 0.0722(17) 0.0358(11) 0.0342(12) 0.0080(10) 0.0271(12)
C16 0.0362(11) 0.0455(13) 0.0507(13) 0.0288(11) 0.0102(10) 0.0213(10)
C17 0.0364(11) 0.0330(10) 0.0333(10) 0.0109(8) 0.0081(8) 0.0160(9)
C18 0.0280(9) 0.0298(9) 0.0208(8) 0.0102(7) 0.0042(7) 0.0099(8)
C19 0.0234(9) 0.0206(8) 0.0180(8) 0.0060(6) 0.0047(7) 0.0050(7)
C20 0.0238(9) 0.0287(9) 0.0172(8) 0.0086(7) 0.0031(7) 0.0106(7)
C21 0.0235(8) 0.0172(8) 0.0175(7) 0.0061(6) 0.0026(6) 0.0038(6)
C22 0.0264(9) 0.0236(9) 0.0224(8) 0.0072(7) 0.0033(7) 0.0092(7)
C23 0.0349(10) 0.0252(9) 0.0296(9) 0.0091(7) 0.0137(8) 0.0124(8)
C24 0.0425(11) 0.0240(9) 0.0198(8) 0.0059(7) 0.0099(8) 0.0076(8)
C25 0.0306(10) 0.0272(9) 0.0193(8) 0.0092(7) -0.0006(7) 0.0034(8)
C26 0.0223(9) 0.0239(9) 0.0209(8) 0.0093(7) 0.0033(7) 0.0054(7)
C27 0.0323(10) 0.0201(9) 0.0317(10) 0.0045(7) 0.0099(8) 0.0034(7)
C28 0.0625(16) 0.0304(11) 0.0513(14) 0.0068(10) 0.0342(12) 0.0061(11)
C29 0.0602(14) 0.0203(9) 0.0269(10) 0.0099(8) -0.0083(9) 0.0092(9)
C30 0.0568(15) 0.0324(12) 0.0483(13) 0.0074(10) -0.0227(11) 0.0160(11)
C31 0.0272(9) 0.0228(9) 0.0243(9) 0.0035(7) 0.0047(7) 0.0058(7)
C32 0.0327(10) 0.0250(10) 0.0361(10) 0.0015(8) 0.0070(8) 0.0075(8)
C1_1 0.053(4) 0.105(8) 0.079(8) 0.006(6) 0.014(4) 0.004(4)
C2_1 0.055(2) 0.044(2) 0.030(2) 0.0038(17) 0.018(2) 0.004(2)
C3_1 0.068(3) 0.035(3) 0.039(4) 0.014(2) 0.024(3) 0.004(3)
C4_1 0.069(3) 0.038(2) 0.052(3) 0.019(2) 0.021(2) 0.007(2)
C5_1 0.049(3) 0.036(3) 0.052(4) 0.017(3) 0.021(3) 0.008(2)
C6_1 0.051(2) 0.032(2) 0.040(2) 0.0112(18) 0.0126(19) 0.0051(19)
C7_1 0.054(3) 0.035(3) 0.034(3) 0.011(2) 0.011(3) 0.011(2)
C1_2 0.048(9) 0.042(10) 0.057(7) 0.006(6) 0.015(6) 0.018(8)
C2_2 0.029(6) 0.032(5) 0.047(6) 0.004(4) 0.020(5) 0.014(4)
C3_2 0.032(7) 0.031(5) 0.046(6) 0.003(4) 0.023(5) 0.012(4)
C4_2 0.037(7) 0.031(5) 0.046(6) 0.003(4) 0.020(5) 0.008(5)
C5_2 0.032(6) 0.032(5) 0.043(6) 0.002(4) 0.015(5) 0.007(4)
C6_2 0.029(6) 0.030(5) 0.041(6) 0.003(4) 0.015(5) 0.008(4)
C7_2 0.028(6) 0.030(5) 0.042(6) 0.000(4) 0.015(5) 0.012(4)
C1_3 0.063(7) 0.063(7) 0.097(6) 0.018(6) 0.047(5) 0.026(5)
C2_3 0.038(3) 0.035(5) 0.082(4) -0.001(3) 0.037(3) 0.005(3)
C3_3 0.031(4) 0.036(4) 0.083(4) -0.005(3) 0.022(4) 0.006(3)
C4_3 0.029(4) 0.033(4) 0.086(4) -0.010(3) 0.014(3) 0.007(3)
C5_3 0.031(3) 0.030(3) 0.086(4) -0.015(3) 0.017(3) 0.010(3)
C6_3 0.038(3) 0.031(3) 0.083(4) -0.014(3) 0.029(3) 0.002(2)
C7_3 0.042(4) 0.029(3) 0.086(4) -0.006(3) 0.038(3) 0.000(3)

loop_
_atom_type_symbol
_atom_type_description
_atom_type_scat_dispersion_real
_atom_type_scat_dispersion_imag
_atom_type_scat_source
C C 0.0033 0.0016 'International Tables Vol C Tables 4.2.6.8 and 6.1.1.4'
H H 0.0000 0.0000 'International Tables Vol C Tables 4.2.6.8 and 6.1.1.4'
Cl Cl 0.1484 0.1585 'International Tables Vol C Tables 4.2.6.8 and 6.1.1.4'
N N 0.0061 0.0033 'International Tables Vol C Tables 4.2.6.8 and 6.1.1.4'
Ti Ti 0.2776 0.4457 'International Tables Vol C Tables 4.2.6.8 and 6.1.1.4'
Zn Zn 0.2839 1.4301 'International Tables Vol C Tables 4.2.6.8 and 6.1.1.4'

loop_
_geom_angle_atom_site_label_1
_geom_angle_atom_site_label_2
_geom_angle_atom_site_label_3
_geom_angle
Cl1 Zn1 Cl2 109.960(19)
Cl3 Zn1 Cl1 111.472(18)
Cl3 Zn1 Cl2 109.639(18)
N3 Zn1 Cl1 109.14(4)
N3 Zn1 Cl2 109.06(4)
N3 Zn1 Cl3 107.50(4)
N1 Ti1 C1 82.85(7)
N1 Ti1 C2 114.77(7)
N1 Ti1 C3 137.10(6)
N1 Ti1 C4 113.00(7)
N1 Ti1 C5 81.63(6)
N1 Ti1 C6 89.49(8)
N1 Ti1 C7 123.46(8)
N1 Ti1 C8 132.95(7)
N1 Ti1 C9 101.12(8)
N1 Ti1 C10 76.99(7)
N2 Ti1 N1 83.78(6)
N2 Ti1 C1 87.16(6)
N2 Ti1 C2 79.25(6)
N2 Ti1 C3 106.24(7)
N2 Ti1 C4 135.95(6)
N2 Ti1 C5 121.32(7)
N2 Ti1 C6 78.80(8)
N2 Ti1 C7 82.45(7)
N2 Ti1 C8 115.34(8)
N2 Ti1 C9 134.70(7)
N2 Ti1 C10 107.87(9)
C1 Ti1 C2 34.26(8)
C1 Ti1 C3 56.89(7)
C1 Ti1 C4 57.22(7)
C1 Ti1 C6 164.67(7)
C1 Ti1 C8 137.02(7)
C1 Ti1 C9 138.07(8)
C1 Ti1 C10 153.12(9)
C2 Ti1 C10 167.30(8)
C3 Ti1 C2 33.85(7)
C3 Ti1 C10 133.88(9)
C4 Ti1 C2 56.70(7)
C4 Ti1 C3 34.27(7)
C4 Ti1 C6 138.07(7)
C4 Ti1 C9 83.80(8)
C4 Ti1 C10 115.40(10)
C5 Ti1 C1 34.78(8)
C5 Ti1 C2 57.21(7)
C5 Ti1 C3 57.22(7)
C5 Ti1 C4 34.49(7)
C5 Ti1 C6 156.55(10)
C5 Ti1 C7 149.03(8)
C5 Ti1 C8 115.95(8)
C5 Ti1 C9 103.87(8)
C5 Ti1 C10 123.19(10)
C6 Ti1 C2 145.00(10)
C6 Ti1 C3 133.11(8)
C6 Ti1 C9 56.47(9)
C6 Ti1 C10 33.36(10)
C7 Ti1 C1 150.07(9)
C7 Ti1 C2 115.89(9)
C7 Ti1 C3 99.36(8)
C7 Ti1 C4 114.75(9)
C7 Ti1 C6 34.02(9)
C7 Ti1 C8 34.29(8)
C7 Ti1 C9 57.08(8)
C7 Ti1 C10 56.28(9)
C8 Ti1 C2 111.02(8)
C8 Ti1 C3 81.07(7)
C8 Ti1 C4 83.55(8)
C8 Ti1 C6 56.51(8)
C8 Ti1 C9 34.49(9)
C8 Ti1 C10 56.59(8)
C9 Ti1 C2 133.98(9)
C9 Ti1 C3 100.14(9)
C9 Ti1 C10 34.20(9)
C11 N1 Ti1 174.97(14)
C19 N2 Ti1 175.79(14)
C27 N3 Zn1 110.01(11)
C27 N3 C31 108.34(13)
C29 N3 Zn1 110.67(11)
C29 N3 C27 109.78(15)
C29 N3 C31 111.63(15)
C31 N3 Zn1 106.34(10)
Ti1 C1 H1 125.5
C2 C1 Ti1 74.79(11)
C2 C1 H1 125.5
C2 C1 C5 108.35(17)
C5 C1 Ti1 72.55(11)
C5 C1 H1 125.5
Ti1 C2 H2 125.9
C1 C2 Ti1 70.95(11)
C1 C2 H2 125.9
C3 C2 Ti1 73.00(11)
C3 C2 C1 107.97(18)
C3 C2 H2 125.9
Ti1 C3 H3 125.9
C2 C3 Ti1 73.15(11)
C2 C3 H3 125.9
C2 C3 C4 107.88(18)
C4 C3 Ti1 71.74(11)
C4 C3 H3 125.9
Ti1 C4 H4 125.6
C3 C4 Ti1 73.99(11)
C3 C4 H4 125.6
C5 C4 Ti1 71.98(10)
C5 C4 C3 108.36(17)
C5 C4 H4 125.6
Ti1 C5 H5 126.0
C1 C5 Ti1 72.66(11)
C1 C5 H5 126.0
C4 C5 Ti1 73.53(11)
C4 C5 C1 107.42(18)
C4 C5 H5 126.0
Ti1 C6 H6 125.2
C7 C6 Ti1 71.89(12)
C7 C6 H6 125.2
C10 C6 Ti1 74.84(14)
C10 C6 H6 125.2
C10 C6 C7 109.1(2)
Ti1 C7 H7 125.7
C6 C7 Ti1 74.09(13)
C6 C7 H7 125.7
C6 C7 C8 107.9(2)
C8 C7 Ti1 72.95(12)
C8 C7 H7 125.7
Ti1 C8 H8 125.6
C7 C8 Ti1 72.76(11)
C7 C8 H8 125.6
C7 C8 C9 108.3(2)
C9 C8 Ti1 73.97(12)
C9 C8 H8 125.6
Ti1 C9 H9 126.3
C8 C9 Ti1 71.55(12)
C8 C9 H9 126.3
C8 C9 C10 106.8(2)
C10 C9 Ti1 74.16(12)
C10 C9 H9 126.3
Ti1 C10 H10 126.0
C6 C10 Ti1 71.80(13)
C6 C10 C9 107.8(2)
C6 C10 H10 126.0
C9 C10 Ti1 71.64(13)
C9 C10 H10 126.0
N1 C11 C12 177.40(19)
C11 C12 H12A 109.3
C11 C12 H12B 109.3
C11 C12 C13 111.74(14)
H12A C12 H12B 107.9
C13 C12 H12A 109.3
C13 C12 H12B 109.3
C14 C13 C12 120.88(16)
C14 C13 C18 118.99(17)
C18 C13 C12 120.10(15)
C13 C14 H14 119.9
C15 C14 C13 120.29(19)
C15 C14 H14 119.9
C14 C15 H15 119.7
C16 C15 C14 120.52(19)
C16 C15 H15 119.7
C15 C16 H16 120.2
C15 C16 C17 119.6(2)
C17 C16 H16 120.2
C16 C17 H17 120.0
C18 C17 C16 120.09(19)
C18 C17 H17 120.0
C13 C18 H18 119.8
C17 C18 C13 120.46(17)
C17 C18 H18 119.8
N2 C19 C20 178.06(18)
C19 C20 H20A 108.9
C19 C20 H20B 108.9
C19 C20 C21 113.45(15)
H20A C20 H20B 107.7
C21 C20 H20A 108.9
C21 C20 H20B 108.9
C22 C21 C20 122.71(15)
C22 C21 C26 119.20(16)
C26 C21 C20 118.03(16)
C21 C22 H22 119.7
C23 C22 C21 120.55(16)
C23 C22 H22 119.7
C22 C23 H23 119.9
C24 C23 C22 120.15(18)
C24 C23 H23 119.9
C23 C24 H24 120.2
C23 C24 C25 119.67(17)
C25 C24 H24 120.2
C24 C25 H25 119.8
C26 C25 C24 120.32(17)
C26 C25 H25 119.8
C21 C26 H26 120.0
C25 C26 C21 120.10(17)
C25 C26 H26 120.0
N3 C27 H27A 108.6
N3 C27 H27B 108.6
N3 C27 C28 114.72(17)
H27A C27 H27B 107.6
C28 C27 H27A 108.6
C28 C27 H27B 108.6
C27 C28 H28A 109.5
C27 C28 H28B 109.5
C27 C28 H28C 109.5
H28A C28 H28B 109.5
H28A C28 H28C 109.5
H28B C28 H28C 109.5
N3 C29 H29A 108.8
N3 C29 H29B 108.8
N3 C29 C30 113.84(18)
H29A C29 H29B 107.7
C30 C29 H29A 108.8
C30 C29 H29B 108.8
C29 C30 H30A 109.5
C29 C30 H30B 109.5
C29 C30 H30C 109.5
H30A C30 H30B 109.5
H30A C30 H30C 109.5
H30B C30 H30C 109.5
N3 C31 H31A 108.1
N3 C31 H31B 108.1
N3 C31 C32 116.71(15)
H31A C31 H31B 107.3
C32 C31 H31A 108.1
C32 C31 H31B 108.1
C31 C32 H32A 109.5
C31 C32 H32B 109.5
C31 C32 H32C 109.5
H32A C32 H32B 109.5
H32A C32 H32C 109.5
H32B C32 H32C 109.5
H1A_1 C1_1 H1B_1 109.5
H1A_1 C1_1 H1C_1 109.5
H1B_1 C1_1 H1C_1 109.5
C2_1 C1_1 H1A_1 109.5
C2_1 C1_1 H1B_1 109.5
C2_1 C1_1 H1C_1 109.5
C3_1 C2_1 C1_1 122.3(7)
C3_1 C2_1 C7_1 117.7(5)
C7_1 C2_1 C1_1 120.0(7)
C2_1 C3_1 H3_1 119.1
C4_1 C3_1 C2_1 121.9(6)
C4_1 C3_1 H3_1 119.1
C3_1 C4_1 H4_1 120.4
C3_1 C4_1 C5_1 119.2(6)
C5_1 C4_1 H4_1 120.4
C4_1 C5_1 H5_1 120.1
C6_1 C5_1 C4_1 119.9(6)
C6_1 C5_1 H5_1 120.1
C5_1 C6_1 H6_1 119.4
C5_1 C6_1 C7_1 121.2(6)
C7_1 C6_1 H6_1 119.4
C2_1 C7_1 H7_1 120.0
C6_1 C7_1 C2_1 120.1(6)
C6_1 C7_1 H7_1 120.0
H1A_2 C1_2 H1B_2 109.5
H1A_2 C1_2 H1C_2 109.5
H1B_2 C1_2 H1C_2 109.5
C2_2 C1_2 H1A_2 109.5
C2_2 C1_2 H1B_2 109.5
C2_2 C1_2 H1C_2 109.5
C3_2 C2_2 C1_2 121.4(10)
C3_2 C2_2 C7_2 117.0(9)
C7_2 C2_2 C1_2 121.6(10)
C2_2 C3_2 H3_2 119.0
C4_2 C3_2 C2_2 121.9(11)
C4_2 C3_2 H3_2 119.0
C3_2 C4_2 H4_2 119.9
C5_2 C4_2 C3_2 120.1(12)
C5_2 C4_2 H4_2 119.9
C4_2 C5_2 H5_2 120.7
C4_2 C5_2 C6_2 118.5(11)
C6_2 C5_2 H5_2 120.7
C5_2 C6_2 H6_2 119.8
C7_2 C6_2 C5_2 120.3(12)
C7_2 C6_2 H6_2 119.8
C2_2 C7_2 H7_2 119.2
C6_2 C7_2 C2_2 121.6(11)
C6_2 C7_2 H7_2 119.2
H1A_3 C1_3 H1B_3 109.5
H1A_3 C1_3 H1C_3 109.5
H1B_3 C1_3 H1C_3 109.5
C2_3 C1_3 H1A_3 109.5
C2_3 C1_3 H1B_3 109.5
C2_3 C1_3 H1C_3 109.5
C3_3 C2_3 C1_3 120.6(7)
C7_3 C2_3 C1_3 120.3(7)
C7_3 C2_3 C3_3 119.1(7)
C2_3 C3_3 H3_3 120.2
C4_3 C3_3 C2_3 119.6(7)
C4_3 C3_3 H3_3 120.2
C3_3 C4_3 H4_3 120.0
C3_3 C4_3 C5_3 120.0(7)
C5_3 C4_3 H4_3 120.0
C4_3 C5_3 H5_3 119.7
C6_3 C5_3 C4_3 120.7(8)
C6_3 C5_3 H5_3 119.7
C5_3 C6_3 H6_3 120.5
C7_3 C6_3 C5_3 119.0(7)
C7_3 C6_3 H6_3 120.5
C2_3 C7_3 H7_3 119.2
C6_3 C7_3 C2_3 121.6(7)
C6_3 C7_3 H7_3 119.2

loop_
_geom_bond_atom_site_label_1
_geom_bond_atom_site_label_2
_geom_bond_distance
Zn1 Cl1 2.2615(5)
Zn1 Cl2 2.2622(4)
Zn1 Cl3 2.2498(5)
Zn1 N3 2.1053(14)
Ti1 N1 2.1709(15)
Ti1 N2 2.1564(14)
Ti1 C1 2.3293(18)
Ti1 C2 2.3779(19)
Ti1 C3 2.3761(18)
Ti1 C4 2.3475(18)
Ti1 C5 2.3279(19)
Ti1 C6 2.357(2)
Ti1 C7 2.329(2)
Ti1 C8 2.3314(18)
Ti1 C9 2.362(2)
Ti1 C10 2.394(2)
N1 C11 1.144(2)
N2 C19 1.138(2)
N3 C27 1.493(2)
N3 C29 1.488(2)
N3 C31 1.499(2)
C1 H1 1.0000
C1 C2 1.387(3)
C1 C5 1.392(3)
C2 H2 1.0000
C2 C3 1.384(3)
C3 H3 1.0000
C3 C4 1.392(3)
C4 H4 1.0000
C4 C5 1.386(3)
C5 H5 1.0000
C6 H6 1.0000
C6 C7 1.371(4)
C6 C10 1.364(4)
C7 H7 1.0000
C7 C8 1.374(3)
C8 H8 1.0000
C8 C9 1.392(4)
C9 H9 1.0000
C9 C10 1.399(4)
C10 H10 1.0000
C11 C12 1.464(2)
C12 H12A 0.9900
C12 H12B 0.9900
C12 C13 1.521(2)
C13 C14 1.387(2)
C13 C18 1.389(2)
C14 H14 0.9500
C14 C15 1.384(3)
C15 H15 0.9500
C15 C16 1.375(3)
C16 H16 0.9500
C16 C17 1.384(3)
C17 H17 0.9500
C17 C18 1.383(3)
C18 H18 0.9500
C19 C20 1.457(2)
C20 H20A 0.9900
C20 H20B 0.9900
C20 C21 1.519(2)
C21 C22 1.388(3)
C21 C26 1.395(2)
C22 H22 0.9500
C22 C23 1.388(2)
C23 H23 0.9500
C23 C24 1.383(3)
C24 H24 0.9500
C24 C25 1.389(3)
C25 H25 0.9500
C25 C26 1.387(2)
C26 H26 0.9500
C27 H27A 0.9900
C27 H27B 0.9900
C27 C28 1.514(3)
C28 H28A 0.9800
C28 H28B 0.9800
C28 H28C 0.9800
C29 H29A 0.9900
C29 H29B 0.9900
C29 C30 1.508(3)
C30 H30A 0.9800
C30 H30B 0.9800
C30 H30C 0.9800
C31 H31A 0.9900
C31 H31B 0.9900
C31 C32 1.524(3)
C32 H32A 0.9800
C32 H32B 0.9800
C32 H32C 0.9800
C1_1 H1A_1 0.9800
C1_1 H1B_1 0.9800
C1_1 H1C_1 0.9800
C1_1 C2_1 1.490(8)
C2_1 C3_1 1.381(8)
C2_1 C7_1 1.401(8)
C3_1 H3_1 0.9500
C3_1 C4_1 1.378(7)
C4_1 H4_1 0.9500
C4_1 C5_1 1.384(8)
C5_1 H5_1 0.9500
C5_1 C6_1 1.357(8)
C6_1 H6_1 0.9500
C6_1 C7_1 1.377(7)
C7_1 H7_1 0.9500
C1_2 H1A_2 0.9800
C1_2 H1B_2 0.9800
C1_2 H1C_2 0.9800
C1_2 C2_2 1.517(9)
C2_2 C3_2 1.387(10)
C2_2 C7_2 1.389(10)
C3_2 H3_2 0.9500
C3_2 C4_2 1.385(9)
C4_2 H4_2 0.9500
C4_2 C5_2 1.384(13)
C5_2 H5_2 0.9500
C5_2 C6_2 1.385(12)
C6_2 H6_2 0.9500
C6_2 C7_2 1.383(9)
C7_2 H7_2 0.9500
C1_3 H1A_3 0.9800
C1_3 H1B_3 0.9800
C1_3 H1C_3 0.9800
C1_3 C2_3 1.504(8)
C2_3 C3_3 1.394(8)
C2_3 C7_3 1.388(8)
C3_3 H3_3 0.9500
C3_3 C4_3 1.385(8)
C4_3 H4_3 0.9500
C4_3 C5_3 1.389(9)
C5_3 H5_3 0.9500
C5_3 C6_3 1.381(8)
C6_3 H6_3 0.9500
C6_3 C7_3 1.373(8)
C7_3 H7_3 0.9500

loop_
_geom_torsion_atom_site_label_1
_geom_torsion_atom_site_label_2
_geom_torsion_atom_site_label_3
_geom_torsion_atom_site_label_4
_geom_torsion
Zn1 N3 C27 C28 -63.12(19)
Zn1 N3 C29 C30 -63.5(2)
Zn1 N3 C31 C32 175.51(13)
Ti1 C1 C2 C3 -64.08(14)
Ti1 C1 C5 C4 65.84(14)
Ti1 C2 C3 C4 -63.79(13)
Ti1 C3 C4 C5 -64.25(14)
Ti1 C4 C5 C1 -65.27(13)
Ti1 C6 C7 C8 65.63(14)
Ti1 C6 C10 C9 -63.01(16)
Ti1 C7 C8 C9 65.97(14)
Ti1 C8 C9 C10 66.32(15)
Ti1 C9 C10 C6 63.12(16)
C1 C2 C3 Ti1 62.74(13)
C1 C2 C3 C4 -1.0(2)
C2 C1 C5 Ti1 -66.80(13)
C2 C1 C5 C4 -1.0(2)
C2 C3 C4 Ti1 64.71(14)
C2 C3 C4 C5 0.5(2)
C3 C4 C5 Ti1 65.57(14)
C3 C4 C5 C1 0.3(2)
C5 C1 C2 Ti1 65.32(14)
C5 C1 C2 C3 1.2(2)
C6 C7 C8 Ti1 -66.39(15)
C6 C7 C8 C9 -0.4(2)
C7 C6 C10 Ti1 64.22(15)
C7 C6 C10 C9 1.2(3)
C7 C8 C9 Ti1 -65.18(14)
C7 C8 C9 C10 1.1(2)
C8 C9 C10 Ti1 -64.56(14)
C8 C9 C10 C6 -1.4(2)
C10 C6 C7 Ti1 -66.13(16)
C10 C6 C7 C8 -0.5(3)
C11 C12 C13 C14 43.2(2)
C11 C12 C13 C18 -138.78(16)
C12 C13 C14 C15 177.65(19)
C12 C13 C18 C17 -177.43(17)
C13 C14 C15 C16 -0.1(3)
C14 C13 C18 C17 0.6(3)
C14 C15 C16 C17 0.3(4)
C15 C16 C17 C18 -0.1(3)
C16 C17 C18 C13 -0.4(3)
C18 C13 C14 C15 -0.4(3)
C19 C20 C21 C22 8.7(2)
C19 C20 C21 C26 -174.03(15)
C20 C21 C22 C23 176.66(16)
C20 C21 C26 C25 -177.11(16)
C21 C22 C23 C24 0.4(3)
C22 C21 C26 C25 0.2(3)
C22 C23 C24 C25 0.1(3)
C23 C24 C25 C26 -0.4(3)
C24 C25 C26 C21 0.2(3)
C26 C21 C22 C23 -0.6(3)
C27 N3 C29 C30 174.85(17)
C27 N3 C31 C32 -66.3(2)
C29 N3 C27 C28 58.9(2)
C29 N3 C31 C32 54.7(2)
C31 N3 C27 C28 -178.98(17)
C31 N3 C29 C30 54.7(2)
C1_1 C2_1 C3_1 C4_1 -179.8(10)
C1_1 C2_1 C7_1 C6_1 179.7(10)
C2_1 C3_1 C4_1 C5_1 -0.4(15)
C3_1 C2_1 C7_1 C6_1 -1.4(19)
C3_1 C4_1 C5_1 C6_1 -0.6(12)
C4_1 C5_1 C6_1 C7_1 0.5(12)
C5_1 C6_1 C7_1 C2_1 0.5(14)
C7_1 C2_1 C3_1 C4_1 1(2)
C1_2 C2_2 C3_2 C4_2 -180(2)
C1_2 C2_2 C7_2 C6_2 179(2)
C2_2 C3_2 C4_2 C5_2 -4(4)
C3_2 C2_2 C7_2 C6_2 -2(3)
C3_2 C4_2 C5_2 C6_2 7(5)
C4_2 C5_2 C6_2 C7_2 -8(4)
C5_2 C6_2 C7_2 C2_2 5(4)
C7_2 C2_2 C3_2 C4_2 1(3)
C1_3 C2_3 C3_3 C4_3 -179.6(10)
C1_3 C2_3 C7_3 C6_3 178.5(11)
C2_3 C3_3 C4_3 C5_3 0.4(15)
C3_3 C2_3 C7_3 C6_3 -1.9(18)
C3_3 C4_3 C5_3 C6_3 -0.5(14)
C4_3 C5_3 C6_3 C7_3 -0.6(15)
C5_3 C6_3 C7_3 C2_3 2(2)
C7_3 C2_3 C3_3 C4_3 0.8(13)
